data_2231847
loop_
_publ_author_name
'Ramathilagam, C.'
'Saravanan, V.'
'Mohanakrishnan, A. K.'
'Umarani, P. R.'
'Manivannan, V.'

_publ_section_title
;
 2-Methyl-1-phenylsulfonyl-1<i>H</i>-indole-3-carbaldehyde
;
_journal_coeditor_code CI5199
_journal_issue 10
_journal_name_full 'Acta Crystallographica Section E'
_journal_page_first o2614
_journal_paper_doi 10.1107/S1600536811035665
_journal_volume 67
_journal_year 2011
_chemical_formula_iupac 'C16 H13 N O3 S'
_chemical_formula_moiety 'C16 H13 N O3 S'
_chemical_formula_sum 'C16 H13 N O3 S'
_chemical_formula_weight 299.33
_chemical_name_systematic
;
2-Methyl-1-phenylsulfonyl-1<i>H</i>-indole-3-carbaldehyde
;
_space_group_IT_number 14
_symmetry_cell_setting monoclinic
_symmetry_space_group_name_Hall '-P 2ybc'
_symmetry_space_group_name_H-M 'P 1 21/c 1'
_atom_sites_solution_hydrogens geom
_atom_sites_solution_primary direct
_atom_sites_solution_secondary difmap
_cell_angle_alpha 90.00
_cell_angle_beta 93.1260(10)
_cell_angle_gamma 90.00
_cell_formula_units_Z 4
_cell_length_a 11.6305(5)
_cell_length_b 8.4039(4)
_cell_length_c 14.3128(8)
_cell_measurement_reflns_used 4242
_cell_measurement_temperature 295(2)
_cell_measurement_theta_max 30.47
_cell_measurement_theta_min 2.81
_cell_volume 1396.87(12)
_computing_cell_refinement 'SAINT (Bruker, 2004)'
_computing_data_collection 'APEX2 (Bruker, 2004)'
_computing_data_reduction 'SAINT (Bruker, 2004)'
_computing_molecular_graphics 'PLATON (Spek, 2009)'
_computing_publication_material 'SHELXL97 (Sheldrick, 2008)'
_computing_structure_refinement 'SHELXL97 (Sheldrick, 2008)'
_computing_structure_solution 'SHELXS97 (Sheldrick, 2008)'
_diffrn_ambient_temperature 295(2)
_diffrn_measured_fraction_theta_full 0.998
_diffrn_measured_fraction_theta_max 0.998
_diffrn_measurement_device_type 'Bruker Kappa APEXII CCD'
_diffrn_measurement_method '\w and \f'
_diffrn_radiation_monochromator graphite
_diffrn_radiation_source 'fine-focus sealed tube'
_diffrn_radiation_type MoK\a
_diffrn_radiation_wavelength 0.71073
_diffrn_reflns_av_R_equivalents 0.0238
_diffrn_reflns_av_sigmaI/netI 0.0206
_diffrn_reflns_limit_h_max 16
_diffrn_reflns_limit_h_min -8
_diffrn_reflns_limit_k_max 11
_diffrn_reflns_limit_k_min -11
_diffrn_reflns_limit_l_max 20
_diffrn_reflns_limit_l_min -20
_diffrn_reflns_number 18442
_diffrn_reflns_theta_full 30.47
_diffrn_reflns_theta_max 30.47
_diffrn_reflns_theta_min 2.81
_diffrn_standards_number 0
_exptl_absorpt_coefficient_mu 0.241
_exptl_absorpt_correction_T_max 0.9579
_exptl_absorpt_correction_T_min 0.9489
_exptl_absorpt_correction_type multi-scan
_exptl_absorpt_process_details '(SADABS; Sheldrick, 1996)'
_exptl_crystal_colour colourless
_exptl_crystal_density_diffrn 1.423
_exptl_crystal_density_method 'not measured'
_exptl_crystal_description Block
_exptl_crystal_F_000 624
_exptl_crystal_size_max 0.22
_exptl_crystal_size_mid 0.20
_exptl_crystal_size_min 0.18
_refine_diff_density_max 0.305
_refine_diff_density_min -0.270
_refine_ls_extinction_method none
_refine_ls_goodness_of_fit_ref 1.055
_refine_ls_hydrogen_treatment constr
_refine_ls_matrix_type full
_refine_ls_number_parameters 191
_refine_ls_number_reflns 4242
_refine_ls_number_restraints 0
_refine_ls_restrained_S_all 1.055
_refine_ls_R_factor_all 0.0572
_refine_ls_R_factor_gt 0.0407
_refine_ls_shift/su_max 0.001
_refine_ls_shift/su_mean 0.000
_refine_ls_structure_factor_coef Fsqd
_refine_ls_weighting_details 'calc w=1/[\s^2^(Fo^2^)+(0.051P)^2^+0.3293P] where P=(Fo^2^+2Fc^2^)/3'
_refine_ls_weighting_scheme calc
_refine_ls_wR_factor_gt 0.1056
_refine_ls_wR_factor_ref 0.1162
_reflns_number_gt 3212
_reflns_number_total 4242
_reflns_threshold_expression I>2\s(I)
_cod_data_source_file ci5199.cif
_cod_data_source_block I
_cod_original_sg_symbol_Hall '-P 2Ybc'
_cod_original_sg_symbol_H-M 'P 21/c'
_cod_database_code 2231847
_cod_database_fobs_code 2231847

loop_
_symmetry_equiv_pos_as_xyz
'x, y, z'
'-x, y+1/2, -z+1/2'
'-x, -y, -z'
'x, -y-1/2, z-1/2'

loop_
_atom_site_type_symbol
_atom_site_label
_atom_site_fract_x
_atom_site_fract_y
_atom_site_fract_z
_atom_site_U_iso_or_equiv
_atom_site_adp_type
_atom_site_calc_flag
_atom_site_refinement_flags
_atom_site_occupancy
_atom_site_symmetry_multiplicity
C C1 0.51033(11) 1.03657(16) 0.11957(9) 0.0372(3) Uani d . 1 1
C C2 0.62740(13) 1.0134(2) 0.14228(11) 0.0488(3) Uani d . 1 1
H H2 0.6794 1.0968 0.1382 0.059 Uiso calc R 1 1
C C3 0.66431(13) 0.8654(2) 0.17072(12) 0.0541(4) Uani d . 1 1
H H3 0.7420 0.8486 0.1863 0.065 Uiso calc R 1 1
C C4 0.58737(14) 0.7403(2) 0.17652(11) 0.0509(4) Uani d . 1 1
H H4 0.6148 0.6412 0.1961 0.061 Uiso calc R 1 1
C C5 0.47145(13) 0.75842(17) 0.15415(10) 0.0442(3) Uani d . 1 1
H H5 0.4203 0.6739 0.1581 0.053 Uiso calc R 1 1
C C6 0.43434(11) 0.90840(16) 0.12546(9) 0.0356(3) Uani d . 1 1
C C7 0.33085(13) 1.12984(17) 0.07792(10) 0.0429(3) Uani d . 1 1
C C8 0.44359(12) 1.17348(17) 0.08955(9) 0.0412(3) Uani d . 1 1
C C9 0.22868(16) 1.2312(2) 0.05301(14) 0.0655(5) Uani d . 1 1
H H9A 0.2527 1.3399 0.0472 0.098 Uiso calc R 1 1
H H9B 0.1747 1.2233 0.1012 0.098 Uiso calc R 1 1
H H9C 0.1929 1.1958 -0.0053 0.098 Uiso calc R 1 1
C C10 0.48781(17) 1.3321(2) 0.07368(12) 0.0559(4) Uani d . 1 1
H H10 0.4355 1.4109 0.0545 0.067 Uiso calc R 1 1
C C11 0.13200(11) 0.92243(17) 0.19354(9) 0.0395(3) Uani d . 1 1
C C12 0.18938(12) 0.90248(19) 0.27999(10) 0.0457(3) Uani d . 1 1
H H12 0.2640 0.8624 0.2845 0.055 Uiso calc R 1 1
C C13 0.13415(16) 0.9431(2) 0.35933(11) 0.0569(4) Uani d . 1 1
H H13 0.1717 0.9313 0.4180 0.068 Uiso calc R 1 1
C C14 0.02338(16) 1.0010(2) 0.35188(13) 0.0624(4) Uani d . 1 1
H H14 -0.0138 1.0270 0.4058 0.075 Uiso calc R 1 1
C C15 -0.03304(14) 1.0211(2) 0.26584(13) 0.0613(4) Uani d . 1 1
H H15 -0.1078 1.0608 0.2618 0.074 Uiso calc R 1 1
C C16 0.02108(12) 0.9824(2) 0.18524(11) 0.0516(4) Uani d . 1 1
H H16 -0.0163 0.9964 0.1267 0.062 Uiso calc R 1 1
N N1 0.32271(9) 0.96653(14) 0.09734(8) 0.0411(3) Uani d . 1 1
O O1 0.23308(10) 0.69878(14) 0.10309(9) 0.0575(3) Uani d . 1 1
O O2 0.13304(10) 0.91043(19) 0.01249(8) 0.0667(4) Uani d . 1 1
O O3 0.58819(13) 1.36833(15) 0.08380(10) 0.0742(4) Uani d . 1 1
S S1 0.20015(3) 0.86138(5) 0.09314(2) 0.04468(12) Uani d . 1 1

loop_
_atom_site_aniso_label
_atom_site_aniso_U_11
_atom_site_aniso_U_22
_atom_site_aniso_U_33
_atom_site_aniso_U_12
_atom_site_aniso_U_13
_atom_site_aniso_U_23
C1 0.0448(6) 0.0379(7) 0.0289(6) -0.0030(5) 0.0030(5) -0.0032(5)
C2 0.0440(7) 0.0547(9) 0.0472(8) -0.0074(6) -0.0017(6) -0.0046(7)
C3 0.0436(7) 0.0656(11) 0.0522(9) 0.0079(7) -0.0060(6) -0.0027(8)
C4 0.0571(8) 0.0483(9) 0.0471(8) 0.0133(7) 0.0004(6) 0.0037(7)
C5 0.0496(7) 0.0387(7) 0.0446(7) 0.0006(6) 0.0056(6) 0.0048(6)
C6 0.0385(6) 0.0379(7) 0.0307(6) 0.0009(5) 0.0045(5) 0.0004(5)
C7 0.0510(7) 0.0415(7) 0.0364(7) 0.0070(6) 0.0045(6) 0.0049(6)
C8 0.0537(8) 0.0364(7) 0.0336(6) -0.0022(6) 0.0026(5) -0.0003(5)
C9 0.0608(10) 0.0607(11) 0.0750(12) 0.0181(8) 0.0052(9) 0.0158(9)
C10 0.0760(11) 0.0397(8) 0.0511(9) -0.0074(7) -0.0044(8) 0.0027(7)
C11 0.0338(6) 0.0439(7) 0.0407(7) -0.0018(5) 0.0020(5) 0.0007(6)
C12 0.0411(7) 0.0510(8) 0.0445(8) 0.0027(6) -0.0011(6) 0.0027(6)
C13 0.0653(10) 0.0651(11) 0.0400(8) 0.0036(8) 0.0012(7) 0.0007(7)
C14 0.0630(10) 0.0713(12) 0.0545(10) 0.0056(9) 0.0169(8) -0.0067(9)
C15 0.0439(8) 0.0717(12) 0.0690(11) 0.0132(8) 0.0091(7) -0.0060(9)
C16 0.0385(7) 0.0648(10) 0.0508(8) 0.0050(6) -0.0042(6) 0.0012(7)
N1 0.0372(5) 0.0421(7) 0.0442(6) -0.0003(4) 0.0050(4) 0.0063(5)
O1 0.0532(6) 0.0470(6) 0.0737(8) -0.0101(5) 0.0156(5) -0.0129(6)
O2 0.0536(6) 0.1042(11) 0.0411(6) -0.0050(7) -0.0075(5) -0.0038(6)
O3 0.0809(9) 0.0546(8) 0.0847(10) -0.0268(7) -0.0179(7) 0.0078(7)
S1 0.03861(17) 0.0548(2) 0.0407(2) -0.00535(14) 0.00263(13) -0.00445(15)

loop_
_atom_type_symbol
_atom_type_description
_atom_type_scat_dispersion_real
_atom_type_scat_dispersion_imag
_atom_type_scat_source
C C 0.0033 0.0016 'International Tables Vol C Tables 4.2.6.8 and 6.1.1.4'
H H 0.0000 0.0000 'International Tables Vol C Tables 4.2.6.8 and 6.1.1.4'
N N 0.0061 0.0033 'International Tables Vol C Tables 4.2.6.8 and 6.1.1.4'
O O 0.0106 0.0060 'International Tables Vol C Tables 4.2.6.8 and 6.1.1.4'
S S 0.1246 0.1234 'International Tables Vol C Tables 4.2.6.8 and 6.1.1.4'

loop_
_geom_angle_atom_site_label_1
_geom_angle_atom_site_label_2
_geom_angle_atom_site_label_3
_geom_angle
C2 C1 C6 119.32(13)
C2 C1 C8 133.15(13)
C6 C1 C8 107.53(12)
C3 C2 C1 118.80(14)
C3 C2 H2 120.6
C1 C2 H2 120.6
C2 C3 C4 120.88(14)
C2 C3 H3 119.6
C4 C3 H3 119.6
C5 C4 C3 121.96(15)
C5 C4 H4 119.0
C3 C4 H4 119.0
C4 C5 C6 117.02(14)
C4 C5 H5 121.5
C6 C5 H5 121.5
C5 C6 C1 122.02(12)
C5 C6 N1 131.25(12)
C1 C6 N1 106.74(12)
C8 C7 N1 108.28(12)
C8 C7 C9 128.68(14)
N1 C7 C9 123.01(14)
C7 C8 C1 108.71(12)
C7 C8 C10 125.09(14)
C1 C8 C10 126.20(14)
C7 C9 H9A 109.5
C7 C9 H9B 109.5
H9A C9 H9B 109.5
C7 C9 H9C 109.5
H9A C9 H9C 109.5
H9B C9 H9C 109.5
O3 C10 C8 124.15(17)
O3 C10 H10 117.9
C8 C10 H10 117.9
C12 C11 C16 121.52(13)
C12 C11 S1 118.64(10)
C16 C11 S1 119.77(11)
C13 C12 C11 118.90(14)
C13 C12 H12 120.6
C11 C12 H12 120.6
C14 C13 C12 120.02(15)
C14 C13 H13 120.0
C12 C13 H13 120.0
C15 C14 C13 120.82(15)
C15 C14 H14 119.6
C13 C14 H14 119.6
C14 C15 C16 120.14(15)
C14 C15 H15 119.9
C16 C15 H15 119.9
C15 C16 C11 118.59(14)
C15 C16 H16 120.7
C11 C16 H16 120.7
C7 N1 C6 108.71(11)
C7 N1 S1 125.08(10)
C6 N1 S1 126.14(10)
O2 S1 O1 119.54(8)
O2 S1 N1 107.77(7)
O1 S1 N1 106.19(6)
O2 S1 C11 109.16(7)
O1 S1 C11 109.24(7)
N1 S1 C11 103.76(6)

loop_
_geom_bond_atom_site_label_1
_geom_bond_atom_site_label_2
_geom_bond_distance
C1 C2 1.3962(19)
C1 C6 1.3988(18)
C1 C8 1.4404(19)
C2 C3 1.370(2)
C2 H2 0.93
C3 C4 1.386(2)
C3 H3 0.93
C4 C5 1.377(2)
C4 H4 0.93
C5 C6 1.3871(19)
C5 H5 0.93
C6 N1 1.4246(16)
C7 C8 1.363(2)
C7 N1 1.4046(19)
C7 C9 1.490(2)
C8 C10 1.451(2)
C9 H9A 0.96
C9 H9B 0.96
C9 H9C 0.96
C10 O3 1.207(2)
C10 H10 0.93
C11 C12 1.3835(19)
C11 C16 1.3841(19)
C11 S1 1.7552(14)
C12 C13 1.378(2)
C12 H12 0.93
C13 C14 1.376(2)
C13 H13 0.93
C14 C15 1.374(3)
C14 H14 0.93
C15 C16 1.383(2)
C15 H15 0.93
C16 H16 0.93
N1 S1 1.6753(12)
O1 S1 1.4242(13)
O2 S1 1.4190(12)

loop_
_geom_hbond_atom_site_label_D
_geom_hbond_atom_site_label_H
_geom_hbond_atom_site_label_A
_geom_hbond_site_symmetry_A
_geom_hbond_distance_DH
_geom_hbond_distance_HA
_geom_hbond_distance_DA
_geom_hbond_angle_DHA
_geom_hbond_publ_flag
C5 H5 O1 . 0.93 2.28 2.8723(19) 121 y
C12 H12 O3 2_645 0.93 2.48 3.1664(19) 131 y
C16 H16 O2 3_575 0.93 2.48 3.388(2) 167 y

loop_
_geom_torsion_atom_site_label_1
_geom_torsion_atom_site_label_2
_geom_torsion_atom_site_label_3
_geom_torsion_atom_site_label_4
_geom_torsion
C6 C1 C2 C3 -0.7(2)
C8 C1 C2 C3 178.78(15)
C1 C2 C3 C4 0.3(2)
C2 C3 C4 C5 0.1(2)
C3 C4 C5 C6 -0.1(2)
C4 C5 C6 C1 -0.2(2)
C4 C5 C6 N1 179.63(14)
C2 C1 C6 C5 0.6(2)
C8 C1 C6 C5 -178.94(12)
C2 C1 C6 N1 -179.26(12)
C8 C1 C6 N1 1.17(14)
N1 C7 C8 C1 -1.48(16)
C9 C7 C8 C1 176.15(15)
N1 C7 C8 C10 178.30(13)
C9 C7 C8 C10 -4.1(3)
C2 C1 C8 C7 -179.31(15)
C6 C1 C8 C7 0.18(15)
C2 C1 C8 C10 0.9(2)
C6 C1 C8 C10 -179.60(13)
C7 C8 C10 O3 -179.51(16)
C1 C8 C10 O3 0.2(3)
C16 C11 C12 C13 0.2(2)
S1 C11 C12 C13 -176.90(13)
C11 C12 C13 C14 0.6(3)
C12 C13 C14 C15 -0.8(3)
C13 C14 C15 C16 0.2(3)
C14 C15 C16 C11 0.5(3)
C12 C11 C16 C15 -0.7(2)
S1 C11 C16 C15 176.34(13)
C8 C7 N1 C6 2.23(15)
C9 C7 N1 C6 -175.57(14)
C8 C7 N1 S1 179.33(10)
C9 C7 N1 S1 1.5(2)
C5 C6 N1 C7 178.03(14)
C1 C6 N1 C7 -2.08(14)
C5 C6 N1 S1 1.0(2)
C1 C6 N1 S1 -179.15(9)
C7 N1 S1 O2 41.89(14)
C6 N1 S1 O2 -141.51(11)
C7 N1 S1 O1 171.10(11)
C6 N1 S1 O1 -12.30(13)
C7 N1 S1 C11 -73.79(13)
C6 N1 S1 C11 102.82(12)
C12 C11 S1 O2 -172.81(12)
C16 C11 S1 O2 10.03(16)
C12 C11 S1 O1 54.80(13)
C16 C11 S1 O1 -122.36(13)
C12 C11 S1 N1 -58.13(13)
C16 C11 S1 N1 124.72(13)

loop_
_cod_related_entry_id
_cod_related_entry_database
_cod_related_entry_code
1 ChemSpider 8510362
